data_1560406
loop_
_publ_author_name
'Deng, Ji-Hua'
'Wen, Ya-Qiong'
'Luo, Xu-Zhong'
'Zhong, Di-Chang'

_publ_section_title
;
 Anion-dependent formation of four coordination polymers based on
 N,N&#x2032;-di(3-pyridine) oxamide (DPOM): Crystal structures and
 luminescence
;
_journal_name_full 'Journal of Solid State Chemistry'
_journal_page_first 231
_journal_page_last 237
_journal_paper_doi 10.1016/j.jssc.2017.06.001
_journal_volume 253
_journal_year 2017
_chemical_formula_sum 'C36 H30 Cd2 N16 O18'
_chemical_formula_weight 1199.56
_space_group_crystal_system monoclinic
_space_group_IT_number 14
_space_group_name_Hall '-P 2ybc'
_space_group_name_H-M_alt 'P 1 21/c 1'
_atom_sites_solution_hydrogens geom
_atom_sites_solution_primary direct
_atom_sites_solution_secondary difmap
_cell_angle_alpha 90
_cell_angle_beta 120.778(19)
_cell_angle_gamma 90
_cell_formula_units_Z 2
_cell_length_a 12.624(4)
_cell_length_b 13.183(6)
_cell_length_c 15.184(6)
_cell_measurement_reflns_used 1220
_cell_measurement_temperature 296(2)
_cell_measurement_theta_max 27.23
_cell_measurement_theta_min 1.88
_cell_volume 2171.0(15)
_computing_cell_refinement 'Bruker SMART'
_computing_data_collection 'Bruker SMART'
_computing_data_reduction 'Bruker SAINT'
_computing_molecular_graphics 'Bruker SHELXTL'
_computing_publication_material 'Bruker SHELXTL'
_computing_structure_refinement 'SHELXL-2014 (Sheldrick, 2014)'
_computing_structure_solution 'SHELXS-2014 (Sheldrick, 2014)'
_diffrn_ambient_temperature 296(2)
_diffrn_measured_fraction_theta_full 0.962
_diffrn_measured_fraction_theta_max 0.986
_diffrn_measurement_device_type 'CCD area detector'
_diffrn_measurement_method 'phi and omega scans'
_diffrn_radiation_type MoK\a
_diffrn_radiation_wavelength 0.71073
_diffrn_reflns_av_R_equivalents 0.0388
_diffrn_reflns_av_unetI/netI 0.0356
_diffrn_reflns_Laue_measured_fraction_full 0.962
_diffrn_reflns_Laue_measured_fraction_max 0.986
_diffrn_reflns_limit_h_max 15
_diffrn_reflns_limit_h_min -15
_diffrn_reflns_limit_k_max 15
_diffrn_reflns_limit_k_min -13
_diffrn_reflns_limit_l_max 18
_diffrn_reflns_limit_l_min -16
_diffrn_reflns_number 16421
_diffrn_reflns_point_group_measured_fraction_full 0.962
_diffrn_reflns_point_group_measured_fraction_max 0.986
_diffrn_reflns_theta_full 25.242
_diffrn_reflns_theta_max 24.999
_diffrn_reflns_theta_min 1.878
_diffrn_source 'fine-focus sealed tube'
_exptl_absorpt_coefficient_mu 1.077
_exptl_absorpt_correction_T_max 0.8466
_exptl_absorpt_correction_T_min 0.7525
_exptl_absorpt_correction_type multi-scan
_exptl_absorpt_process_details 'sadabs (sheldrick, 1996)'
_exptl_crystal_colour colorless
_exptl_crystal_density_diffrn 1.835
_exptl_crystal_density_method 'not measured'
_exptl_crystal_description block
_exptl_crystal_F_000 1196
_exptl_crystal_size_max 0.280
_exptl_crystal_size_mid 0.220
_exptl_crystal_size_min 0.160
_refine_diff_density_max 7.038
_refine_diff_density_min -2.542
_refine_diff_density_rms 0.297
_refine_ls_extinction_coef .
_refine_ls_extinction_method none
_refine_ls_goodness_of_fit_ref 1.435
_refine_ls_hydrogen_treatment constr
_refine_ls_matrix_type full
_refine_ls_number_parameters 319
_refine_ls_number_reflns 3767
_refine_ls_number_restraints 0
_refine_ls_restrained_S_all 1.435
_refine_ls_R_factor_all 0.1188
_refine_ls_R_factor_gt 0.1055
_refine_ls_shift/su_max 0.004
_refine_ls_shift/su_mean 0.001
_refine_ls_structure_factor_coef Fsqd
_refine_ls_weighting_details 'w=1/[\s^2^(Fo^2^)+(0.2000P)^2^] where P=(Fo^2^+2Fc^2^)/3'
_refine_ls_weighting_scheme calc
_refine_ls_wR_factor_gt 0.3295
_refine_ls_wR_factor_ref 0.3381
_reflns_Friedel_coverage 0.000
_reflns_Friedel_fraction_full .
_reflns_Friedel_fraction_max .
_reflns_number_gt 2874
_reflns_number_total 3767
_reflns_threshold_expression 'I > 2\s(I)'
_cod_data_source_file mmc2.cif
_cod_data_source_block 2
_cod_depositor_comments
;

2022-11-07
Z value and formula fixed to values more according to usual
chemical conventions.                 miguel
;
_cod_original_formula_sum 'C72 H60 Cd4 N32 O36'
_cod_original_formula_weight 2399.12
_cod_original_formula_units_Z 1
_cod_original_sg_symbol_H-M 'P 21/c'
_cod_database_code 1560406
_shelx_space_group_comment
;
The symmetry employed for this shelxl refinement is uniquely defined
by the following loop, which should always be used as a source of
symmetry information in preference to the above space-group names.
They are only intended as comments.
;
_shelx_estimated_absorpt_t_min 0.752
_shelx_estimated_absorpt_t_max 0.847
_shelxl_version_number 2014-3

loop_
_space_group_symop_operation_xyz
'x, y, z'
'-x, y+1/2, -z+1/2'
'-x, -y, -z'
'x, -y-1/2, z-1/2'

loop_
_atom_site_label
_atom_site_type_symbol
_atom_site_fract_x
_atom_site_fract_y
_atom_site_fract_z
_atom_site_U_iso_or_equiv
_atom_site_adp_type
_atom_site_occupancy
_atom_site_site_symmetry_order
_atom_site_calc_flag
_atom_site_refinement_flags_posn
_atom_site_refinement_flags_adp
_atom_site_refinement_flags_occupancy
_atom_site_disorder_assembly
_atom_site_disorder_group
Cd1 Cd 0.26753(6) 0.24716(4) 0.05397(6) 0.0318(4) Uani 1 1 d . . . . .
C1 C 0.2261(9) 0.4828(7) 0.0797(8) 0.039(2) Uani 1 1 d . . . . .
H1 H 0.2760 0.4891 0.0514 0.046 Uiso 1 1 calc R U . . .
C2 C 0.1847(10) 0.5705(7) 0.1035(8) 0.045(2) Uani 1 1 d . . . . .
C3 C 0.1101(10) 0.5599(8) 0.1458(8) 0.050(3) Uani 1 1 d . . . . .
H3 H 0.0807 0.6167 0.1629 0.060 Uiso 1 1 calc R U . . .
C4 C 0.0809(11) 0.4645(10) 0.1619(11) 0.059(3) Uani 1 1 d . . . . .
H4 H 0.0314 0.4559 0.1902 0.071 Uiso 1 1 calc R U . . .
C5 C 0.1244(9) 0.3823(8) 0.1363(8) 0.046(3) Uani 1 1 d . . . . .
H5 H 0.1033 0.3178 0.1471 0.055 Uiso 1 1 calc R U . . .
C6 C 0.2263(10) 0.6995(7) 0.0080(9) 0.042(2) Uani 1 1 d . . . . .
C7 C 0.260(2) 0.8124(10) 0.0166(15) 0.114(4) Uani 1 1 d . . . . .
C8 C 0.3173(8) 0.9469(7) -0.0653(7) 0.037(2) Uani 1 1 d . . . . .
C9 C 0.3674(10) 0.9673(8) -0.1248(8) 0.044(3) Uani 1 1 d . . . . .
H9 H 0.3810 0.9152 -0.1591 0.052 Uiso 1 1 calc R U . . .
C10 C 0.3975(9) 1.0657(8) -0.1336(8) 0.044(2) Uani 1 1 d . . . . .
H10 H 0.4312 1.0810 -0.1739 0.053 Uiso 1 1 calc R U . . .
C11 C 0.3769(8) 1.1402(7) -0.0819(8) 0.043(2) Uani 1 1 d . . . . .
H11 H 0.3981 1.2065 -0.0872 0.052 Uiso 1 1 calc R U . . .
C12 C 0.2977(8) 1.0261(7) -0.0156(8) 0.039(2) Uani 1 1 d . . . . .
H12 H 0.2631 1.0121 0.0243 0.046 Uiso 1 1 calc R U . . .
C13 C 0.0998(8) 0.0976(8) 0.0997(8) 0.039(2) Uani 1 1 d . . . . .
H13 H 0.0395 0.1233 0.0367 0.047 Uiso 1 1 calc R U . . .
C14 C 0.0680(9) 0.0218(8) 0.1430(8) 0.039(2) Uani 1 1 d . . . . .
H14 H -0.0115 -0.0047 0.1091 0.047 Uiso 1 1 calc R U . . .
C15 C 0.1551(8) -0.0148(7) 0.2375(7) 0.037(2) Uani 1 1 d . . . . .
H15 H 0.1363 -0.0677 0.2678 0.044 Uiso 1 1 calc R U . . .
C16 C 0.2711(7) 0.0286(7) 0.2869(6) 0.0293(19) Uani 1 1 d . . . . .
C17 C 0.2969(8) 0.1021(7) 0.2365(7) 0.034(2) Uani 1 1 d . . . . .
H17 H 0.3762 0.1290 0.2686 0.041 Uiso 1 1 calc R U . . .
C18 C 0.4712(8) 0.0274(7) 0.4485(7) 0.036(2) Uani 1 1 d . . . . .
N1 N 0.1975(7) 0.3913(6) 0.0955(6) 0.0391(19) Uani 1 1 d . . . . .
N2 N 0.2198(10) 0.6673(6) 0.0872(7) 0.056(3) Uani 1 1 d . . . . .
H2 H 0.2394 0.7109 0.1352 0.067 Uiso 1 1 calc R U . . .
N3 N 0.2861(7) 0.8448(6) -0.0540(6) 0.0399(19) Uani 1 1 d . . . . .
H3A H 0.2840 0.8004 -0.0964 0.048 Uiso 1 1 calc R U . . .
N4 N 0.3264(7) 1.1216(6) -0.0229(6) 0.0399(19) Uani 1 1 d . . . . .
N5 N 0.2139(7) 0.1370(6) 0.1438(6) 0.0334(18) Uani 1 1 d . . . . .
N6 N 0.3534(7) -0.0045(6) 0.3874(6) 0.0337(18) Uani 1 1 d . . . . .
H6 H 0.3265 -0.0493 0.4124 0.040 Uiso 1 1 calc R U . . .
N7 N 0.5295(9) 0.2746(7) 0.1636(8) 0.047(2) Uani 1 1 d . . . . .
N8 N 0.0829(9) 0.2636(6) -0.1555(8) 0.044(2) Uani 1 1 d . . . . .
O1 O 0.2138(6) 0.6482(5) -0.0638(5) 0.0423(17) Uani 1 1 d . . . . .
O2 O 0.2540(14) 0.8637(7) 0.0790(8) 0.114(4) Uani 1 1 d . . . . .
O3 O 0.5239(6) 0.0896(6) 0.4265(5) 0.054(2) Uani 1 1 d . . . . .
O4 O 0.4866(12) 0.2260(10) 0.2069(11) 0.098(4) Uani 1 1 d . . . . .
O5 O 0.6407(7) 0.2758(7) 0.1931(8) 0.059(2) Uani 1 1 d . . . . .
O6 O 0.4528(7) 0.3285(6) 0.0897(7) 0.064(2) Uani 1 1 d . . . . .
O7 O 0.0646(7) 0.2137(7) -0.0954(6) 0.054(2) Uani 1 1 d . . . . .
O8 O 0.1803(7) 0.3146(6) -0.1173(6) 0.058(2) Uani 1 1 d . . . . .
O9 O 0.0095(12) 0.2641(7) -0.2483(9) 0.073(3) Uani 1 1 d . . . . .

loop_
_atom_site_aniso_label
_atom_site_aniso_U_11
_atom_site_aniso_U_22
_atom_site_aniso_U_33
_atom_site_aniso_U_23
_atom_site_aniso_U_13
_atom_site_aniso_U_12
Cd1 0.0384(6) 0.0200(6) 0.0350(6) 0.0035(2) 0.0175(5) 0.0000(2)
C1 0.057(6) 0.022(5) 0.047(6) -0.003(4) 0.034(5) 0.002(4)
C2 0.065(6) 0.029(5) 0.045(6) 0.000(4) 0.032(5) 0.001(5)
C3 0.061(6) 0.039(6) 0.058(7) 0.004(5) 0.036(6) 0.016(5)
C4 0.055(7) 0.059(8) 0.087(10) 0.005(7) 0.054(7) 0.000(6)
C5 0.050(6) 0.039(6) 0.055(7) 0.002(5) 0.031(5) -0.007(5)
C6 0.054(6) 0.022(5) 0.054(7) 0.002(5) 0.030(6) 0.011(4)
C7 0.277(13) 0.022(4) 0.113(7) -0.008(4) 0.151(9) -0.008(5)
C8 0.043(5) 0.031(5) 0.031(5) 0.000(4) 0.015(4) 0.005(4)
C9 0.046(5) 0.040(6) 0.037(6) 0.000(5) 0.016(5) 0.003(5)
C10 0.048(5) 0.042(6) 0.041(6) 0.005(5) 0.022(5) 0.006(5)
C11 0.043(5) 0.033(5) 0.049(6) 0.008(5) 0.020(5) -0.002(4)
C12 0.043(5) 0.026(5) 0.044(6) 0.000(4) 0.021(5) 0.006(4)
C13 0.032(5) 0.044(6) 0.030(5) 0.004(4) 0.008(4) -0.004(4)
C14 0.033(5) 0.042(6) 0.034(5) -0.003(5) 0.011(4) -0.014(4)
C15 0.043(5) 0.035(5) 0.035(5) -0.002(4) 0.021(5) -0.007(4)
C16 0.034(4) 0.026(5) 0.029(5) 0.008(4) 0.017(4) 0.005(3)
C17 0.036(4) 0.031(5) 0.029(5) 0.004(4) 0.012(4) 0.001(4)
C18 0.036(5) 0.038(5) 0.037(5) 0.006(4) 0.020(4) 0.003(4)
N1 0.049(5) 0.030(4) 0.040(5) -0.002(4) 0.025(4) 0.002(4)
N2 0.113(8) 0.021(4) 0.051(6) 0.000(4) 0.054(6) 0.000(5)
N3 0.058(5) 0.025(4) 0.043(5) -0.013(4) 0.030(4) -0.003(4)
N4 0.046(4) 0.025(4) 0.045(5) -0.001(4) 0.021(4) 0.005(3)
N5 0.039(4) 0.027(4) 0.032(4) 0.007(3) 0.017(4) 0.001(3)
N6 0.033(4) 0.032(4) 0.030(4) 0.010(3) 0.011(4) -0.001(3)
N7 0.050(5) 0.043(5) 0.055(7) 0.002(5) 0.031(5) -0.006(5)
N8 0.050(5) 0.036(5) 0.041(6) 0.007(4) 0.021(5) 0.007(4)
O1 0.052(4) 0.030(4) 0.036(4) -0.007(3) 0.017(3) 0.002(3)
O2 0.277(13) 0.022(4) 0.113(7) -0.008(4) 0.151(9) -0.008(5)
O3 0.039(3) 0.068(5) 0.043(4) 0.019(4) 0.012(3) -0.013(3)
O4 0.078(7) 0.130(9) 0.083(8) 0.027(7) 0.039(7) -0.046(7)
O5 0.049(5) 0.053(4) 0.077(6) -0.015(5) 0.033(5) -0.007(4)
O6 0.052(4) 0.044(4) 0.081(6) 0.017(4) 0.025(4) -0.006(4)
O7 0.049(4) 0.058(5) 0.050(5) 0.010(4) 0.022(4) -0.009(4)
O8 0.063(5) 0.047(5) 0.060(5) 0.019(4) 0.028(4) 0.001(4)
O9 0.076(7) 0.092(8) 0.042(6) 0.004(4) 0.023(6) 0.013(5)

loop_
_atom_type_symbol
_atom_type_description
_atom_type_scat_dispersion_real
_atom_type_scat_dispersion_imag
_atom_type_scat_source
C C 0.0033 0.0016 'International Tables Vol C Tables 4.2.6.8 and 6.1.1.4'
H H 0.0000 0.0000 'International Tables Vol C Tables 4.2.6.8 and 6.1.1.4'
Cd Cd -0.8075 1.2024 'International Tables Vol C Tables 4.2.6.8 and 6.1.1.4'
N N 0.0061 0.0033 'International Tables Vol C Tables 4.2.6.8 and 6.1.1.4'
O O 0.0106 0.0060 'International Tables Vol C Tables 4.2.6.8 and 6.1.1.4'

loop_
_geom_angle_atom_site_label_1
_geom_angle_atom_site_label_2
_geom_angle_atom_site_label_3
_geom_angle
_geom_angle_site_symmetry_1
_geom_angle_site_symmetry_3
N1 Cd1 N5 95.0(3) . .
N1 Cd1 N4 166.8(3) . 1_545
N5 Cd1 N4 96.4(3) . 1_545
N1 Cd1 O6 92.1(3) . .
N5 Cd1 O6 134.4(3) . .
N4 Cd1 O6 84.6(3) 1_545 .
N1 Cd1 O8 87.9(3) . .
N5 Cd1 O8 139.0(3) . .
N4 Cd1 O8 79.1(3) 1_545 .
O6 Cd1 O8 86.1(3) . .
N1 Cd1 O7 92.1(3) . .
N5 Cd1 O7 87.1(3) . .
N4 Cd1 O7 82.0(3) 1_545 .
O6 Cd1 O7 137.6(3) . .
O8 Cd1 O7 51.9(3) . .
N1 Cd1 O4 103.2(4) . .
N5 Cd1 O4 84.4(3) . .
N4 Cd1 O4 84.5(4) 1_545 .
O6 Cd1 O4 50.2(3) . .
O8 Cd1 O4 134.7(3) . .
O7 Cd1 O4 163.1(4) . .
N1 C1 C2 122.7(9) . .
N1 C1 H1 118.7 . .
C2 C1 H1 118.7 . .
C3 C2 C1 118.0(9) . .
C3 C2 N2 121.2(9) . .
C1 C2 N2 120.8(9) . .
C4 C3 C2 118.8(9) . .
C4 C3 H3 120.6 . .
C2 C3 H3 120.6 . .
C5 C4 C3 119.8(10) . .
C5 C4 H4 120.1 . .
C3 C4 H4 120.1 . .
C4 C5 N1 122.0(10) . .
C4 C5 H5 119.0 . .
N1 C5 H5 119.0 . .
O1 C6 N2 126.6(10) . .
O1 C6 C7 121.1(9) . .
N2 C6 C7 112.2(9) . .
O2 C7 N3 126.3(12) . .
O2 C7 C6 119.3(12) . .
N3 C7 C6 114.2(9) . .
C9 C8 C12 118.9(9) . .
C9 C8 N3 120.7(9) . .
C12 C8 N3 120.4(8) . .
C10 C9 C8 119.5(10) . .
C10 C9 H9 120.3 . .
C8 C9 H9 120.3 . .
C11 C10 C9 118.7(10) . .
C11 C10 H10 120.6 . .
C9 C10 H10 120.6 . .
N4 C11 C10 122.8(9) . .
N4 C11 H11 118.6 . .
C10 C11 H11 118.6 . .
N4 C12 C8 122.5(9) . .
N4 C12 H12 118.8 . .
C8 C12 H12 118.8 . .
N5 C13 C14 123.2(9) . .
N5 C13 H13 118.4 . .
C14 C13 H13 118.4 . .
C13 C14 C15 119.0(9) . .
C13 C14 H14 120.5 . .
C15 C14 H14 120.5 . .
C14 C15 C16 118.8(9) . .
C14 C15 H15 120.6 . .
C16 C15 H15 120.6 . .
C17 C16 C15 118.5(8) . .
C17 C16 N6 124.8(8) . .
C15 C16 N6 116.7(8) . .
N5 C17 C16 123.3(8) . .
N5 C17 H17 118.3 . .
C16 C17 H17 118.3 . .
O3 C18 N6 126.1(9) . .
O3 C18 C18 124.4(11) . 3_656
N6 C18 C18 109.5(10) . 3_656
C1 N1 C5 118.6(9) . .
C1 N1 Cd1 121.6(6) . .
C5 N1 Cd1 119.8(7) . .
C6 N2 C2 128.5(9) . .
C6 N2 H2 115.8 . .
C2 N2 H2 115.8 . .
C7 N3 C8 126.0(9) . .
C7 N3 H3A 117.0 . .
C8 N3 H3A 117.0 . .
C12 N4 C11 117.6(8) . .
C12 N4 Cd1 117.1(6) . 1_565
C11 N4 Cd1 124.9(6) . 1_565
C17 N5 C13 117.0(8) . .
C17 N5 Cd1 121.9(6) . .
C13 N5 Cd1 120.7(6) . .
C18 N6 C16 126.1(8) . .
C18 N6 H6 117.0 . .
C16 N6 H6 117.0 . .
O4 N7 O5 123.0(12) . .
O4 N7 O6 115.1(11) . .
O5 N7 O6 121.8(10) . .
O7 N8 O8 116.9(10) . .
O7 N8 O9 122.1(11) . .
O8 N8 O9 121.0(11) . .
N7 O4 Cd1 91.5(9) . .
N7 O6 Cd1 99.6(6) . .
N8 O7 Cd1 94.9(6) . .
N8 O8 Cd1 95.8(6) . .

loop_
_geom_bond_atom_site_label_1
_geom_bond_atom_site_label_2
_geom_bond_distance
_geom_bond_site_symmetry_2
Cd1 N1 2.315(8) .
Cd1 N5 2.318(7) .
Cd1 N4 2.354(8) 1_545
Cd1 O6 2.370(7) .
Cd1 O8 2.415(8) .
Cd1 O7 2.440(8) .
Cd1 O4 2.559(13) .
C1 N1 1.316(12) .
C1 C2 1.390(13) .
C1 H1 0.9300 .
C2 C3 1.393(14) .
C2 N2 1.414(13) .
C3 C4 1.366(16) .
C3 H3 0.9300 .
C4 C5 1.359(16) .
C4 H4 0.9300 .
C5 N1 1.354(13) .
C5 H5 0.9300 .
C6 O1 1.223(12) .
C6 N2 1.317(14) .
C6 C7 1.534(18) .
C7 O2 1.197(16) .
C7 N3 1.345(16) .
C8 C9 1.369(15) .
C8 C12 1.383(13) .
C8 N3 1.437(12) .
C9 C10 1.376(15) .
C9 H9 0.9300 .
C10 C11 1.362(14) .
C10 H10 0.9300 .
C11 N4 1.361(12) .
C11 H11 0.9300 .
C12 N4 1.330(11) .
C12 H12 0.9300 .
C13 N5 1.344(12) .
C13 C14 1.365(14) .
C13 H13 0.9300 .
C14 C15 1.373(15) .
C14 H14 0.9300 .
C15 C16 1.382(12) .
C15 H15 0.9300 .
C16 C17 1.374(12) .
C16 N6 1.405(11) .
C17 N5 1.335(11) .
C17 H17 0.9300 .
C18 O3 1.206(11) .
C18 N6 1.356(12) .
C18 C18 1.526(19) 3_656
N2 H2 0.8600 .
N3 H3A 0.8600 .
N4 Cd1 2.354(8) 1_565
N6 H6 0.8600 .
N7 O4 1.225(15) .
N7 O5 1.236(12) .
N7 O6 1.261(12) .
N8 O7 1.239(14) .
N8 O8 1.253(12) .
N8 O9 1.228(15) .
